data_4504074
loop_
_publ_author_name
'Braga, Dario'
'Gandolfi, Massimo'
'Lusi, Matteo'
'Polito, Marco'
'Rubini, Katia'
'Grepioni, Fabrizia'

_publ_section_title
;
 Solution and Solid-State Preparation of 18-Crown-6 and 15-Crown-5 Adducts
 of Hydrogen Sulfate Salts and an Investigation of the Reversible
 Dehydration Processes
;
_journal_issue 5
_journal_name_full 'Crystal Growth &amp; Design'
_journal_page_first 919
_journal_paper_doi 10.1021/cg0607598
_journal_volume 7
_journal_year 2007
_chemical_formula_sum 'C10 H26 Cd O15 S2'
_chemical_formula_weight 562.83
_chemical_name_systematic
; 
 ? 
;
_space_group_IT_number 36
_symmetry_cell_setting orthorhombic
_symmetry_space_group_name_Hall 'C 2c -2c'
_symmetry_space_group_name_H-M 'C c m 21'
_atom_sites_solution_hydrogens geom
_atom_sites_solution_primary direct
_atom_sites_solution_secondary difmap
_audit_creation_method SHELXL-97
_cell_angle_alpha 90.00
_cell_angle_beta 90.00
_cell_angle_gamma 90.00
_cell_formula_units_Z 4
_cell_length_a 7.511(3)
_cell_length_b 18.212(6)
_cell_length_c 14.920(6)
_cell_measurement_temperature 293(2)
_cell_volume 2040.9(13)
_computing_structure_refinement 'SHELXL-97 (Sheldrick, 1997)'
_computing_structure_solution 'SHELXS-97 (Sheldrick, 1990)'
_diffrn_ambient_temperature 293(2)
_diffrn_measured_fraction_theta_full 0.991
_diffrn_measured_fraction_theta_max 0.991
_diffrn_radiation_monochromator graphite
_diffrn_radiation_source 'fine-focus sealed tube'
_diffrn_radiation_type MoK\a
_diffrn_radiation_wavelength 0.71073
_diffrn_reflns_av_R_equivalents 0.0303
_diffrn_reflns_av_sigmaI/netI 0.0315
_diffrn_reflns_limit_h_max 8
_diffrn_reflns_limit_h_min 0
_diffrn_reflns_limit_k_max 21
_diffrn_reflns_limit_k_min -21
_diffrn_reflns_limit_l_max 0
_diffrn_reflns_limit_l_min -17
_diffrn_reflns_number 1855
_diffrn_reflns_theta_full 25.00
_diffrn_reflns_theta_max 25.00
_diffrn_reflns_theta_min 3.24
_exptl_absorpt_coefficient_mu 1.345
_exptl_absorpt_correction_T_max 0.764
_exptl_absorpt_correction_T_min 0.680
_exptl_absorpt_correction_type psi-scan
_exptl_crystal_density_diffrn 1.832
_exptl_crystal_density_method 'not measured'
_exptl_crystal_F_000 1144
_exptl_crystal_size_max 0.28
_exptl_crystal_size_mid 0.22
_exptl_crystal_size_min 0.20
_refine_diff_density_max 1.208
_refine_diff_density_min -1.060
_refine_diff_density_rms 0.181
_refine_ls_abs_structure_details 'Flack H D (1983), Acta Cryst. A39, 876-881'
_refine_ls_abs_structure_Flack 0.21(9)
_refine_ls_extinction_coef 0.0027(13)
_refine_ls_extinction_expression Fc^*^=kFc[1+0.001xFc^2^\l^3^/sin(2\q)]^-1/4^
_refine_ls_extinction_method SHELXL
_refine_ls_goodness_of_fit_ref 0.969
_refine_ls_hydrogen_treatment riding
_refine_ls_matrix_type full
_refine_ls_number_parameters 161
_refine_ls_number_reflns 962
_refine_ls_number_restraints 1
_refine_ls_restrained_S_all 0.969
_refine_ls_R_factor_all 0.0566
_refine_ls_R_factor_gt 0.0541
_refine_ls_shift/su_max 0.003
_refine_ls_shift/su_mean 0.000
_refine_ls_structure_factor_coef Fsqd
_refine_ls_weighting_details 'calc w=1/[\s^2^(Fo^2^)+(0.1305P)^2^+0.0000P] where P=(Fo^2^+2Fc^2^)/3'
_refine_ls_weighting_scheme calc
_refine_ls_wR_factor_gt 0.1271
_refine_ls_wR_factor_ref 0.1310
_reflns_number_gt 903
_reflns_number_total 962
_reflns_threshold_expression >2sigma(I)
_cod_data_source_file cg0607598si20061027_055925.cif
_cod_data_source_block 2
_cod_depositor_comments
;
The following automatic conversions were performed:

'_symmetry_cell_setting' value 'Orthorhombic' changed to
'orthorhombic' according to
/home/saulius/struct/CIF-dictionaries/cif_core.dic dictionary named
'cif_core.dic' version 2.4.1 from
2010-06-29.

'_exptl_absorpt_correction_type' value 'Psi-scan'
changed to 'psi-scan' according to
/home/saulius/struct/CIF-dictionaries/cif_core.dic dictionary named
'cif_core.dic' version 2.4.1 from 2010-06-29.

Automatic conversion script
Id: cif_fix_values 1715 2011-07-08 13:25:40Z adriana 
;
_cod_original_sg_symbol_H-M Ccm2(1)
_cod_database_code 4504074

loop_
_symmetry_equiv_pos_as_xyz
'x, y, z'
'-x, -y, z+1/2'
'-x, y, z+1/2'
'x, -y, z'
'x+1/2, y+1/2, z'
'-x+1/2, -y+1/2, z+1/2'
'-x+1/2, y+1/2, z+1/2'
'x+1/2, -y+1/2, z'

loop_
_atom_site_label
_atom_site_type_symbol
_atom_site_fract_x
_atom_site_fract_y
_atom_site_fract_z
_atom_site_U_iso_or_equiv
_atom_site_adp_type
_atom_site_occupancy
_atom_site_symmetry_multiplicity
_atom_site_calc_flag
_atom_site_refinement_flags
_atom_site_disorder_assembly
_atom_site_disorder_group
S1 S 0.7689(3) 0.67503(15) 0.71751(19) 0.0464(7) Uani 1 1 d . . .
O11A O 0.690(3) 0.6057(12) 0.7207(15) 0.080(5) Uani 0.55 1 d P A 1
O12A O 0.806(3) 0.6957(11) 0.6202(13) 0.073(5) Uani 0.55 1 d P A 1
O13A O 0.951(2) 0.6670(11) 0.7593(17) 0.073(6) Uani 0.55 1 d P A 1
O11B O 0.666(4) 0.6364(17) 0.660(3) 0.111(12) Uani 0.45 1 d P A 2
O12B O 0.917(3) 0.713(2) 0.671(2) 0.090(9) Uani 0.45 1 d P A 2
O13B O 0.869(3) 0.6268(16) 0.7862(17) 0.072(6) Uani 0.45 1 d P A 2
O14 O 0.6731(14) 0.7305(7) 0.7677(9) 0.087(3) Uani 1 1 d . A .
O100 O 0.7538(16) 0.5000 0.8521(9) 0.061(3) Uani 1 2 d S . .
O200 O 0.408(2) 0.5000 1.1049(12) 0.085(6) Uani 1 2 d S . .
Cd1 Cd 0.57031(10) 0.5000 0.97857(5) 0.0370(4) Uani 1 2 d S . .
C1 C 0.922(2) 0.4647(13) 1.081(2) 0.117(10) Uani 1 1 d . . .
H1A H 0.9336 0.4491 1.1432 0.140 Uiso 1 1 calc R . .
H1B H 1.0292 0.4491 1.0505 0.140 Uiso 1 1 calc R . .
C2 C 0.770(3) 0.3538(9) 1.016(2) 0.116(9) Uani 1 1 d . . .
H2A H 0.8059 0.3229 1.0658 0.139 Uiso 1 1 calc R . .
H2B H 0.8574 0.3473 0.9688 0.139 Uiso 1 1 calc R . .
C3 C 0.602(2) 0.6718(6) 0.9839(18) 0.071(4) Uani 1 1 d . . .
H3A H 0.5292 0.6876 1.0340 0.085 Uiso 1 1 calc R . .
H3B H 0.6202 0.7137 0.9447 0.085 Uiso 1 1 calc R . .
C4 C 0.3380(19) 0.6300(7) 0.9062(11) 0.066(3) Uani 1 1 d . . .
H4A H 0.3341 0.6758 0.8731 0.080 Uiso 1 1 calc R . .
H4B H 0.2570 0.6336 0.9566 0.080 Uiso 1 1 calc R . .
C5 C 0.2858(18) 0.4323(10) 0.8470(11) 0.078(4) Uani 1 1 d . . .
H5A H 0.3629 0.4341 0.7949 0.093 Uiso 1 1 calc R . .
H5B H 0.1641 0.4261 0.8267 0.093 Uiso 1 1 calc R . .
O1 O 0.7760(13) 0.4240(5) 1.0432(8) 0.070(3) Uani 1 1 d . . .
O2 O 0.5147(14) 0.6159(4) 0.9369(7) 0.066(3) Uani 1 1 d . . .
O3 O 0.3026(13) 0.5000 0.8991(8) 0.051(3) Uani 1 2 d S . .

loop_
_atom_site_aniso_label
_atom_site_aniso_U_11
_atom_site_aniso_U_22
_atom_site_aniso_U_33
_atom_site_aniso_U_23
_atom_site_aniso_U_13
_atom_site_aniso_U_12
S1 0.0461(11) 0.0398(12) 0.0533(16) -0.0027(11) -0.0021(12) -0.0002(10)
O11A 0.101(13) 0.076(12) 0.063(11) 0.013(10) -0.005(11) -0.030(11)
O12A 0.097(13) 0.075(11) 0.048(9) 0.032(9) 0.015(9) 0.005(11)
O13A 0.064(10) 0.063(10) 0.092(16) 0.012(10) -0.024(9) -0.009(8)
O11B 0.096(18) 0.073(16) 0.16(4) -0.01(2) -0.06(2) -0.026(15)
O12B 0.091(18) 0.11(2) 0.074(19) 0.023(17) 0.026(14) -0.017(15)
O13B 0.054(10) 0.099(17) 0.062(12) 0.032(12) -0.011(10) 0.006(12)
O14 0.082(7) 0.089(7) 0.089(8) -0.026(7) 0.002(6) 0.026(6)
O100 0.068(7) 0.063(7) 0.051(7) 0.000 0.018(6) 0.000
O200 0.135(15) 0.058(9) 0.062(10) 0.000 0.057(10) 0.000
Cd1 0.0414(5) 0.0333(5) 0.0364(5) 0.000 -0.0046(5) 0.000
C1 0.085(11) 0.091(13) 0.17(3) 0.042(15) -0.069(14) -0.011(9)
C2 0.103(13) 0.057(9) 0.19(3) 0.024(12) -0.018(14) 0.034(9)
C3 0.114(10) 0.036(5) 0.062(9) 0.000(9) 0.023(11) -0.005(5)
C4 0.070(8) 0.057(7) 0.072(9) 0.017(6) 0.008(7) 0.028(6)
C5 0.056(7) 0.113(13) 0.064(8) -0.020(8) -0.003(6) -0.032(8)
O1 0.071(6) 0.057(5) 0.081(6) -0.001(5) -0.027(5) 0.019(4)
O2 0.062(4) 0.041(4) 0.095(7) 0.006(4) -0.006(5) 0.003(4)
O3 0.034(4) 0.067(7) 0.051(7) 0.000 -0.009(5) 0.000

loop_
_atom_type_symbol
_atom_type_description
_atom_type_scat_dispersion_real
_atom_type_scat_dispersion_imag
_atom_type_scat_source
C C 0.0033 0.0016 'International Tables Vol C Tables 4.2.6.8 and 6.1.1.4'
H H 0.0000 0.0000 'International Tables Vol C Tables 4.2.6.8 and 6.1.1.4'
Cd Cd -0.8075 1.2024 'International Tables Vol C Tables 4.2.6.8 and 6.1.1.4'
O O 0.0106 0.0060 'International Tables Vol C Tables 4.2.6.8 and 6.1.1.4'
S S 0.1246 0.1234 'International Tables Vol C Tables 4.2.6.8 and 6.1.1.4'

loop_
_geom_angle_atom_site_label_1
_geom_angle_atom_site_label_2
_geom_angle_atom_site_label_3
_geom_angle
_geom_angle_site_symmetry_1
_geom_angle_site_symmetry_3
O11B S1 O11A 46.4(17) . .
O11B S1 O14 114.1(16) . .
O11A S1 O14 113.7(11) . .
O11B S1 O12B 111(2) . .
O11A S1 O12B 138.8(18) . .
O14 S1 O12B 107.2(16) . .
O11B S1 O13A 136.8(18) . .
O11A S1 O13A 106.5(13) . .
O14 S1 O13A 107.7(11) . .
O12B S1 O13A 64.0(14) . .
O11B S1 O13B 114.0(18) . .
O11A S1 O13B 70.8(14) . .
O14 S1 O13B 107.2(12) . .
O12B S1 O13B 102.2(15) . .
O13A S1 O13B 39.6(11) . .
O11B S1 O12A 68(2) . .
O11A S1 O12A 109.4(12) . .
O14 S1 O12A 114.2(9) . .
O12B S1 O12A 45.5(13) . .
O13A S1 O12A 104.7(13) . .
O13B S1 O12A 133.1(12) . .
O2 Cd1 O2 141.0(5) 4_565 .
O2 Cd1 O200 97.6(4) 4_565 .
O2 Cd1 O200 97.6(3) . .
O2 Cd1 O1 144.4(4) 4_565 4_565
O2 Cd1 O1 70.9(4) . 4_565
O200 Cd1 O1 90.7(5) . 4_565
O2 Cd1 O1 70.9(4) 4_565 .
O2 Cd1 O1 144.4(4) . .
O200 Cd1 O1 90.7(5) . .
O1 Cd1 O1 74.5(5) 4_565 .
O2 Cd1 O3 72.5(3) 4_565 .
O2 Cd1 O3 72.5(3) . .
O200 Cd1 O3 87.6(7) . .
O1 Cd1 O3 142.7(2) 4_565 .
O1 Cd1 O3 142.7(2) . .
O2 Cd1 O100 83.5(3) 4_565 .
O2 Cd1 O100 83.5(3) . .
O200 Cd1 O100 176.7(6) . .
O1 Cd1 O100 86.7(4) 4_565 .
O1 Cd1 O100 86.7(4) . .
O3 Cd1 O100 95.6(4) . .
C1 C1 O1 121.0(9) 4_565 .
C1 C1 H1A 107.1 4_565 .
O1 C1 H1A 107.1 . .
C1 C1 H1B 107.1 4_565 .
O1 C1 H1B 107.1 . .
H1A C1 H1B 106.8 . .
O1 C2 C3 116.2(13) . 4_565
O1 C2 H2A 108.2 . .
C3 C2 H2A 108.2 4_565 .
O1 C2 H2B 108.2 . .
C3 C2 H2B 108.2 4_565 .
H2A C2 H2B 107.4 . .
O2 C3 C2 110.1(11) . 4_565
O2 C3 H3A 109.6 . .
C2 C3 H3A 109.6 4_565 .
O2 C3 H3B 109.6 . .
C2 C3 H3B 109.6 4_565 .
H3A C3 H3B 108.1 . .
O2 C4 C5 107.4(10) . 4_565
O2 C4 H4A 110.2 . .
C5 C4 H4A 110.2 4_565 .
O2 C4 H4B 110.2 . .
C5 C4 H4B 110.2 4_565 .
H4A C4 H4B 108.5 . .
O3 C5 C4 107.7(12) . 4_565
O3 C5 H5A 110.2 . .
C4 C5 H5A 110.2 4_565 .
O3 C5 H5B 110.2 . .
C4 C5 H5B 110.2 4_565 .
H5A C5 H5B 108.5 . .
C2 O1 C1 129.4(14) . .
C2 O1 Cd1 115.3(11) . .
C1 O1 Cd1 111.7(9) . .
C3 O2 C4 117.8(10) . .
C3 O2 Cd1 117.4(10) . .
C4 O2 Cd1 115.6(8) . .
C5 O3 C5 114.9(16) . 4_565
C5 O3 Cd1 110.1(7) . .
C5 O3 Cd1 110.1(7) 4_565 .

loop_
_geom_bond_atom_site_label_1
_geom_bond_atom_site_label_2
_geom_bond_distance
_geom_bond_site_symmetry_2
S1 O11B 1.36(3) .
S1 O11A 1.396(19) .
S1 O14 1.449(11) .
S1 O12B 1.48(2) .
S1 O13A 1.509(17) .
S1 O13B 1.55(2) .
S1 O12A 1.525(17) .
O100 Cd1 2.336(12) .
O200 Cd1 2.244(14) .
Cd1 O2 2.239(8) 4_565
Cd1 O2 2.239(8) .
Cd1 O1 2.287(8) 4_565
Cd1 O1 2.287(8) .
Cd1 O3 2.334(10) .
C1 C1 1.28(5) 4_565
C1 O1 1.44(2) .
C1 H1A 0.9700 .
C1 H1B 0.9700 .
C2 O1 1.34(2) .
C2 C3 1.43(3) 4_565
C2 H2A 0.9700 .
C2 H2B 0.9700 .
C3 O2 1.40(2) .
C3 C2 1.43(3) 4_565
C3 H3A 0.9700 .
C3 H3B 0.9700 .
C4 O2 1.428(18) .
C4 C5 1.49(2) 4_565
C4 H4A 0.9700 .
C4 H4B 0.9700 .
C5 O3 1.464(17) .
C5 C4 1.49(2) 4_565
C5 H5A 0.9700 .
C5 H5B 0.9700 .
O3 C5 1.464(17) 4_565
